data_7250818
loop_
_publ_author_name
'Mishra, Gitanjali'
'Bobonga, Missa Saril'
'Islam, Khadimul'
'Chakraborty, Arundhuti'
'Thirupathi, Barla'

_publ_section_title
;
 DABCO-catalysed highly diastereoselective synthesis of 1,3-indandione
 containing fully saturated spirocyclopentanes involving
 2-(2&#x2032;-ketoalkyl)-1,3-indandiones and nitrostyrenes
;
_journal_issue 37
_journal_name_full 'RSC Advances'
_journal_page_first 30768
_journal_page_last 30780
_journal_paper_doi 10.1039/D5RA04224K
_journal_volume 15
_journal_year 2025
_chemical_formula_moiety 'C25 H18 Cl N O5'
_chemical_formula_sum 'C25 H18 Cl N O5'
_chemical_formula_weight 447.85
_space_group_crystal_system triclinic
_space_group_IT_number 2
_space_group_name_Hall '-P 1'
_space_group_name_H-M_alt 'P -1'
_atom_sites_solution_hydrogens geom
_audit_creation_method SHELXL-2018/3
_audit_update_record
;
2025-06-04 deposited with the CCDC.	2025-08-19 downloaded from the CCDC.
;
_cell_angle_alpha 101.342(4)
_cell_angle_beta 99.504(4)
_cell_angle_gamma 103.374(4)
_cell_formula_units_Z 2
_cell_length_a 9.2235(12)
_cell_length_b 9.6756(16)
_cell_length_c 12.758(2)
_cell_measurement_reflns_used 3536
_cell_measurement_temperature 300(2)
_cell_measurement_theta_max 0.957
_cell_measurement_theta_min 0.949
_cell_volume 1059.2(3)
_computing_cell_refinement 'Bruker SHELXL'
_computing_data_collection 'Bruker APEX4'
_computing_data_reduction 'Bruker SAINT'
_computing_molecular_graphics 'Bruker SHELXTL'
_computing_publication_material 'Bruker SHELXTL'
_computing_structure_refinement 'SHELXL-2018/3 (Sheldrick, 2018)'
_computing_structure_solution 'SHELXT 2018/2 (Sheldrick, 2018)'
_diffrn_ambient_temperature 300(2)
_diffrn_measured_fraction_theta_full 0.993
_diffrn_measured_fraction_theta_max 0.993
_diffrn_measurement_device_type 'Bruker D8 quest photon detector'
_diffrn_measurement_method 'Omega and Phi scans'
_diffrn_radiation_type MoK\a
_diffrn_radiation_wavelength 0.71073
_diffrn_reflns_av_R_equivalents 0.0602
_diffrn_reflns_av_unetI/netI 0.0378
_diffrn_reflns_Laue_measured_fraction_full 0.993
_diffrn_reflns_Laue_measured_fraction_max 0.993
_diffrn_reflns_limit_h_max 11
_diffrn_reflns_limit_h_min -11
_diffrn_reflns_limit_k_max 12
_diffrn_reflns_limit_k_min -12
_diffrn_reflns_limit_l_max 16
_diffrn_reflns_limit_l_min -16
_diffrn_reflns_number 29045
_diffrn_reflns_point_group_measured_fraction_full 0.993
_diffrn_reflns_point_group_measured_fraction_max 0.993
_diffrn_reflns_theta_full 25.242
_diffrn_reflns_theta_max 27.556
_diffrn_reflns_theta_min 2.438
_diffrn_source microfocus
_exptl_absorpt_coefficient_mu 0.219
_exptl_absorpt_correction_T_max 0.957
_exptl_absorpt_correction_T_min 0.949
_exptl_absorpt_correction_type multi-scan
_exptl_crystal_colour colorless
_exptl_crystal_density_diffrn 1.404
_exptl_crystal_description block
_exptl_crystal_F_000 464
_exptl_crystal_size_max 0.24
_exptl_crystal_size_mid 0.22
_exptl_crystal_size_min 0.20
_refine_diff_density_max 0.229
_refine_diff_density_min -0.262
_refine_diff_density_rms 0.040
_refine_ls_extinction_method none
_refine_ls_goodness_of_fit_ref 1.059
_refine_ls_hydrogen_treatment constr
_refine_ls_matrix_type full
_refine_ls_number_parameters 290
_refine_ls_number_reflns 4857
_refine_ls_number_restraints 0
_refine_ls_restrained_S_all 1.059
_refine_ls_R_factor_all 0.0683
_refine_ls_R_factor_gt 0.0420
_refine_ls_shift/su_max 0.000
_refine_ls_shift/su_mean 0.000
_refine_ls_structure_factor_coef Fsqd
_refine_ls_weighting_details 'w=1/[\s^2^(Fo^2^)+(0.0408P)^2^+0.3444P] where P=(Fo^2^+2Fc^2^)/3'
_refine_ls_weighting_scheme calc
_refine_ls_wR_factor_gt 0.0959
_refine_ls_wR_factor_ref 0.1152
_reflns_Friedel_coverage 0.000
_reflns_number_gt 3536
_reflns_number_total 4857
_reflns_threshold_expression 'I > 2\s(I)'
_cod_data_source_file d5ra04224k2.cif
_cod_data_source_block tb_ac_ocl_0m
_cod_database_code 7250818
_shelx_shelxl_version_number 2018/3
_shelx_space_group_comment
;
The symmetry employed for this shelxl refinement is uniquely defined
by the following loop, which should always be used as a source of
symmetry information in preference to the above space-group names.
They are only intended as comments.
;

loop_
_space_group_symop_operation_xyz
'x, y, z'
'-x, -y, -z'

loop_
_atom_site_label
_atom_site_type_symbol
_atom_site_fract_x
_atom_site_fract_y
_atom_site_fract_z
_atom_site_U_iso_or_equiv
_atom_site_adp_type
_atom_site_occupancy
_atom_site_site_symmetry_order
_atom_site_calc_flag
_atom_site_refinement_flags_posn
_atom_site_refinement_flags_adp
_atom_site_refinement_flags_occupancy
_atom_site_disorder_assembly
_atom_site_disorder_group
Cl1 Cl 0.75945(6) 0.82828(6) 0.51217(4) 0.06177(17) Uani 1 1 d . . . . .
O1 O 0.36261(13) 0.50480(13) 0.23917(10) 0.0467(3) Uani 1 1 d . . . . .
H1 H 0.375154 0.426820 0.208873 0.070 Uiso 1 1 calc R U . . .
O2 O 0.92843(16) 0.52309(16) 0.38230(12) 0.0614(4) Uani 1 1 d . . . . .
O3 O 0.46064(16) 0.24591(15) 0.15033(12) 0.0601(4) Uani 1 1 d . . . . .
O4 O 0.48602(18) 0.69961(16) 0.08085(10) 0.0636(4) Uani 1 1 d . . . . .
O5 O 0.47595(17) 0.84941(15) 0.22585(12) 0.0612(4) Uani 1 1 d . . . . .
N1 N 0.51500(16) 0.74576(16) 0.17994(12) 0.0418(3) Uani 1 1 d . . . . .
C1 C 0.45633(19) 0.68754(18) 0.40892(13) 0.0391(4) Uani 1 1 d . . . . .
C2 C 0.8543(2) 0.2995(2) 0.24203(16) 0.0508(4) Uani 1 1 d . . . . .
C3 C 0.9706(4) 0.1124(3) 0.1844(3) 0.0912(9) Uani 1 1 d . . . . .
H3 H 1.056347 0.077145 0.185913 0.109 Uiso 1 1 calc R U . . .
C4 C 0.60429(18) 0.67470(18) 0.25244(13) 0.0370(3) Uani 1 1 d . . . . .
H4 H 0.688236 0.750614 0.305003 0.044 Uiso 1 1 calc R U . . .
C5 C 0.7022(3) 0.0751(2) 0.11241(19) 0.0680(6) Uani 1 1 d . . . . .
H5 H 0.609043 0.016538 0.068357 0.082 Uiso 1 1 calc R U . . .
C6 C 0.66952(18) 0.56251(17) 0.18788(13) 0.0380(4) Uani 1 1 d . . . . .
H6 H 0.593131 0.511799 0.119897 0.046 Uiso 1 1 calc R U . . .
C7 C 0.3598(2) 0.8571(2) 0.57557(16) 0.0523(5) Uani 1 1 d . . . . .
H7 H 0.327993 0.913989 0.630140 0.063 Uiso 1 1 calc R U . . .
C8 C 0.49964(18) 0.59053(17) 0.31599(13) 0.0380(4) Uani 1 1 d . . . . .
C9 C 1.0737(2) 0.7845(3) 0.1976(2) 0.0688(6) Uani 1 1 d . . . . .
H9 H 1.158155 0.847884 0.249036 0.083 Uiso 1 1 calc R U . . .
C10 C 0.5607(2) 0.79268(19) 0.49720(14) 0.0431(4) Uani 1 1 d . . . . .
C11 C 0.9838(3) 0.2484(3) 0.2479(2) 0.0726(6) Uani 1 1 d . . . . .
H11 H 1.076673 0.304862 0.293554 0.087 Uiso 1 1 calc R U . . .
C12 C 0.3023(2) 0.6713(2) 0.40930(14) 0.0458(4) Uani 1 1 d . . . . .
H12 H 0.229060 0.602668 0.352421 0.055 Uiso 1 1 calc R U . . .
C13 C 0.8240(3) 0.5960(2) 0.04649(17) 0.0568(5) Uani 1 1 d . . . . .
H13 H 0.740741 0.531727 -0.005506 0.068 Uiso 1 1 calc R U . . .
C14 C 0.81581(19) 0.62964(19) 0.15558(14) 0.0417(4) Uani 1 1 d . . . . .
C15 C 0.7154(2) 0.2144(2) 0.17491(15) 0.0499(4) Uani 1 1 d . . . . .
C16 C 0.5950(2) 0.49265(19) 0.35394(14) 0.0434(4) Uani 1 1 d . . . . .
H16A H 0.529964 0.406897 0.367695 0.052 Uiso 1 1 calc R U . . .
H16B H 0.669970 0.545658 0.420984 0.052 Uiso 1 1 calc R U . . .
C17 C 0.5133(2) 0.8761(2) 0.57875(15) 0.0501(4) Uani 1 1 d . . . . .
H17 H 0.585253 0.945244 0.636037 0.060 Uiso 1 1 calc R U . . .
C18 C 0.67515(19) 0.44694(18) 0.26128(13) 0.0400(4) Uani 1 1 d . . . . .
C19 C 1.0801(3) 0.7492(3) 0.0897(3) 0.0806(8) Uani 1 1 d . . . . .
H19 H 1.169014 0.787735 0.067778 0.097 Uiso 1 1 calc R U . . .
C20 C 0.5970(2) 0.29253(19) 0.18802(14) 0.0454(4) Uani 1 1 d . . . . .
C21 C 0.9558(3) 0.6575(3) 0.0142(2) 0.0790(7) Uani 1 1 d . . . . .
H21 H 0.959267 0.635939 -0.059494 0.095 Uiso 1 1 calc R U . . .
C22 C 0.8362(2) 0.4369(2) 0.30523(15) 0.0459(4) Uani 1 1 d . . . . .
C23 C 0.8326(4) 0.0268(3) 0.1182(3) 0.0870(8) Uani 1 1 d . . . . .
H23 H 0.827046 -0.065460 0.076489 0.104 Uiso 1 1 calc R U . . .
C24 C 0.9415(2) 0.7259(2) 0.23088(17) 0.0533(5) Uani 1 1 d . . . . .
H24 H 0.937508 0.751720 0.304308 0.064 Uiso 1 1 calc R U . . .
C25 C 0.2543(2) 0.7541(2) 0.49153(16) 0.0522(5) Uani 1 1 d . . . . .
H25 H 0.150577 0.739612 0.489618 0.063 Uiso 1 1 calc R U . . .

loop_
_atom_site_aniso_label
_atom_site_aniso_U_11
_atom_site_aniso_U_22
_atom_site_aniso_U_33
_atom_site_aniso_U_23
_atom_site_aniso_U_13
_atom_site_aniso_U_12
Cl1 0.0476(3) 0.0711(3) 0.0504(3) 0.0007(2) -0.0008(2) 0.0049(2)
O1 0.0418(6) 0.0453(7) 0.0424(7) 0.0023(5) 0.0052(5) 0.0014(5)
O2 0.0525(8) 0.0617(9) 0.0601(9) 0.0182(7) -0.0053(7) 0.0060(7)
O3 0.0522(8) 0.0492(8) 0.0649(9) 0.0050(7) 0.0018(7) 0.0018(6)
O4 0.0869(11) 0.0712(10) 0.0372(7) 0.0155(7) 0.0049(7) 0.0346(8)
O5 0.0804(10) 0.0548(8) 0.0592(8) 0.0164(7) 0.0197(7) 0.0341(7)
N1 0.0443(8) 0.0421(8) 0.0403(8) 0.0147(6) 0.0098(6) 0.0100(6)
C1 0.0451(9) 0.0390(9) 0.0332(8) 0.0134(7) 0.0089(7) 0.0074(7)
C2 0.0566(11) 0.0473(10) 0.0590(11) 0.0281(9) 0.0178(9) 0.0183(9)
C3 0.096(2) 0.0747(18) 0.134(3) 0.0458(18) 0.046(2) 0.0515(17)
C4 0.0386(8) 0.0378(8) 0.0325(8) 0.0111(7) 0.0050(6) 0.0062(7)
C5 0.0955(17) 0.0471(11) 0.0670(14) 0.0184(10) 0.0233(12) 0.0228(11)
C6 0.0403(8) 0.0374(9) 0.0348(8) 0.0109(7) 0.0063(7) 0.0077(7)
C7 0.0705(13) 0.0455(10) 0.0469(10) 0.0137(8) 0.0254(9) 0.0166(9)
C8 0.0399(8) 0.0375(8) 0.0328(8) 0.0093(7) 0.0063(7) 0.0038(7)
C9 0.0457(11) 0.0646(14) 0.1042(19) 0.0448(13) 0.0159(12) 0.0110(10)
C10 0.0479(9) 0.0426(9) 0.0364(8) 0.0127(7) 0.0073(7) 0.0067(7)
C11 0.0682(14) 0.0684(15) 0.0998(18) 0.0428(14) 0.0232(13) 0.0325(12)
C12 0.0458(9) 0.0474(10) 0.0417(9) 0.0109(8) 0.0105(8) 0.0077(8)
C13 0.0717(13) 0.0584(12) 0.0529(11) 0.0199(9) 0.0288(10) 0.0261(10)
C14 0.0452(9) 0.0421(9) 0.0451(9) 0.0197(8) 0.0149(7) 0.0152(7)
C15 0.0661(12) 0.0417(10) 0.0494(10) 0.0197(8) 0.0196(9) 0.0172(9)
C16 0.0521(10) 0.0405(9) 0.0387(9) 0.0153(7) 0.0105(7) 0.0094(8)
C17 0.0655(12) 0.0410(10) 0.0381(9) 0.0080(8) 0.0116(8) 0.0049(9)
C18 0.0435(9) 0.0370(9) 0.0386(8) 0.0120(7) 0.0076(7) 0.0082(7)
C19 0.0701(15) 0.0873(18) 0.124(2) 0.0641(17) 0.0599(17) 0.0382(14)
C20 0.0535(10) 0.0398(9) 0.0416(9) 0.0146(7) 0.0098(8) 0.0067(8)
C21 0.0960(19) 0.0885(18) 0.0826(17) 0.0400(15) 0.0579(16) 0.0406(16)
C22 0.0456(9) 0.0458(10) 0.0490(10) 0.0240(8) 0.0088(8) 0.0082(8)
C23 0.127(3) 0.0574(14) 0.102(2) 0.0299(14) 0.0477(19) 0.0502(17)
C24 0.0465(10) 0.0549(11) 0.0603(12) 0.0254(9) 0.0107(9) 0.0082(9)
C25 0.0532(11) 0.0560(11) 0.0526(11) 0.0169(9) 0.0210(9) 0.0156(9)

loop_
_atom_type_symbol
_atom_type_description
_atom_type_scat_dispersion_real
_atom_type_scat_dispersion_imag
_atom_type_scat_source
C C 0.0033 0.0016 'International Tables Vol C Tables 4.2.6.8 and 6.1.1.4'
H H 0.0000 0.0000 'International Tables Vol C Tables 4.2.6.8 and 6.1.1.4'
Cl Cl 0.1484 0.1585 'International Tables Vol C Tables 4.2.6.8 and 6.1.1.4'
N N 0.0061 0.0033 'International Tables Vol C Tables 4.2.6.8 and 6.1.1.4'
O O 0.0106 0.0060 'International Tables Vol C Tables 4.2.6.8 and 6.1.1.4'

loop_
_geom_angle_atom_site_label_1
_geom_angle_atom_site_label_2
_geom_angle_atom_site_label_3
_geom_angle
_geom_angle_site_symmetry_1
_geom_angle_site_symmetry_3
_geom_angle_publ_flag
C8 O1 H1 109.5 . . ?
O4 N1 O5 123.39(15) . . ?
O4 N1 C4 120.03(14) . . ?
O5 N1 C4 116.58(14) . . ?
C12 C1 C10 115.92(15) . . ?
C12 C1 C8 119.03(15) . . ?
C10 C1 C8 125.04(15) . . ?
C15 C2 C11 121.0(2) . . ?
C15 C2 C22 110.24(17) . . ?
C11 C2 C22 128.7(2) . . ?
C11 C3 C23 121.3(2) . . ?
C11 C3 H3 119.3 . . ?
C23 C3 H3 119.3 . . ?
N1 C4 C6 112.74(13) . . ?
N1 C4 C8 110.33(13) . . ?
C6 C4 C8 106.28(13) . . ?
N1 C4 H4 109.1 . . ?
C6 C4 H4 109.1 . . ?
C8 C4 H4 109.1 . . ?
C23 C5 C15 117.6(2) . . ?
C23 C5 H5 121.2 . . ?
C15 C5 H5 121.2 . . ?
C14 C6 C4 113.87(13) . . ?
C14 C6 C18 117.46(13) . . ?
C4 C6 C18 103.64(12) . . ?
C14 C6 H6 107.1 . . ?
C4 C6 H6 107.1 . . ?
C18 C6 H6 107.1 . . ?
C25 C7 C17 119.60(17) . . ?
C25 C7 H7 120.2 . . ?
C17 C7 H7 120.2 . . ?
O1 C8 C16 110.69(13) . . ?
O1 C8 C1 108.20(13) . . ?
C16 C8 C1 114.11(13) . . ?
O1 C8 C4 107.52(12) . . ?
C16 C8 C4 101.13(13) . . ?
C1 C8 C4 114.92(13) . . ?
C19 C9 C24 120.3(2) . . ?
C19 C9 H9 119.9 . . ?
C24 C9 H9 119.9 . . ?
C17 C10 C1 121.92(17) . . ?
C17 C10 Cl1 115.24(14) . . ?
C1 C10 Cl1 122.84(13) . . ?
C3 C11 C2 118.0(3) . . ?
C3 C11 H11 121.0 . . ?
C2 C11 H11 121.0 . . ?
C25 C12 C1 122.29(17) . . ?
C25 C12 H12 118.9 . . ?
C1 C12 H12 118.9 . . ?
C14 C13 C21 120.4(2) . . ?
C14 C13 H13 119.8 . . ?
C21 C13 H13 119.8 . . ?
C24 C14 C13 118.38(17) . . ?
C24 C14 C6 122.48(16) . . ?
C13 C14 C6 119.12(17) . . ?
C2 C15 C5 120.6(2) . . ?
C2 C15 C20 109.52(16) . . ?
C5 C15 C20 129.8(2) . . ?
C8 C16 C18 106.89(13) . . ?
C8 C16 H16A 110.3 . . ?
C18 C16 H16A 110.3 . . ?
C8 C16 H16B 110.3 . . ?
C18 C16 H16B 110.3 . . ?
H16A C16 H16B 108.6 . . ?
C7 C17 C10 120.26(17) . . ?
C7 C17 H17 119.9 . . ?
C10 C17 H17 119.9 . . ?
C22 C18 C20 102.54(14) . . ?
C22 C18 C16 112.29(14) . . ?
C20 C18 C16 113.93(14) . . ?
C22 C18 C6 114.21(13) . . ?
C20 C18 C6 108.51(13) . . ?
C16 C18 C6 105.55(13) . . ?
C21 C19 C9 119.8(2) . . ?
C21 C19 H19 120.1 . . ?
C9 C19 H19 120.1 . . ?
O3 C20 C15 127.57(17) . . ?
O3 C20 C18 124.18(17) . . ?
C15 C20 C18 108.24(15) . . ?
C19 C21 C13 120.6(2) . . ?
C19 C21 H21 119.7 . . ?
C13 C21 H21 119.7 . . ?
O2 C22 C2 126.33(18) . . ?
O2 C22 C18 125.50(17) . . ?
C2 C22 C18 108.06(15) . . ?
C3 C23 C5 121.4(2) . . ?
C3 C23 H23 119.3 . . ?
C5 C23 H23 119.3 . . ?
C14 C24 C9 120.5(2) . . ?
C14 C24 H24 119.7 . . ?
C9 C24 H24 119.7 . . ?
C7 C25 C12 120.00(18) . . ?
C7 C25 H25 120.0 . . ?
C12 C25 H25 120.0 . . ?

loop_
_geom_bond_atom_site_label_1
_geom_bond_atom_site_label_2
_geom_bond_distance
_geom_bond_site_symmetry_2
_geom_bond_publ_flag
Cl1 C10 1.7560(18) . ?
O1 C8 1.4256(19) . ?
O1 H1 0.8200 . ?
O2 C22 1.208(2) . ?
O3 C20 1.212(2) . ?
O4 N1 1.2166(18) . ?
O5 N1 1.2183(18) . ?
N1 C4 1.506(2) . ?
C1 C12 1.394(2) . ?
C1 C10 1.403(2) . ?
C1 C8 1.529(2) . ?
C2 C15 1.387(3) . ?
C2 C11 1.392(3) . ?
C2 C22 1.474(3) . ?
C3 C11 1.369(4) . ?
C3 C23 1.379(4) . ?
C3 H3 0.9300 . ?
C4 C6 1.527(2) . ?
C4 C8 1.551(2) . ?
C4 H4 0.9800 . ?
C5 C23 1.384(4) . ?
C5 C15 1.392(3) . ?
C5 H5 0.9300 . ?
C6 C14 1.515(2) . ?
C6 C18 1.598(2) . ?
C6 H6 0.9800 . ?
C7 C25 1.370(3) . ?
C7 C17 1.377(3) . ?
C7 H7 0.9300 . ?
C8 C16 1.526(2) . ?
C9 C19 1.366(4) . ?
C9 C24 1.391(3) . ?
C9 H9 0.9300 . ?
C10 C17 1.381(3) . ?
C11 H11 0.9300 . ?
C12 C25 1.387(3) . ?
C12 H12 0.9300 . ?
C13 C14 1.384(3) . ?
C13 C21 1.389(3) . ?
C13 H13 0.9300 . ?
C14 C24 1.384(3) . ?
C15 C20 1.478(3) . ?
C16 C18 1.541(2) . ?
C16 H16A 0.9700 . ?
C16 H16B 0.9700 . ?
C17 H17 0.9300 . ?
C18 C22 1.531(2) . ?
C18 C20 1.535(2) . ?
C19 C21 1.363(4) . ?
C19 H19 0.9300 . ?
C21 H21 0.9300 . ?
C23 H23 0.9300 . ?
C24 H24 0.9300 . ?
C25 H25 0.9300 . ?

loop_
_geom_torsion_atom_site_label_1
_geom_torsion_atom_site_label_2
_geom_torsion_atom_site_label_3
_geom_torsion_atom_site_label_4
_geom_torsion
_geom_torsion_site_symmetry_1
_geom_torsion_site_symmetry_2
_geom_torsion_site_symmetry_3
_geom_torsion_site_symmetry_4
_geom_torsion_publ_flag
O4 N1 C4 C6 8.7(2) . . . . ?
O5 N1 C4 C6 -170.93(14) . . . . ?
O4 N1 C4 C8 -109.93(17) . . . . ?
O5 N1 C4 C8 70.43(18) . . . . ?
N1 C4 C6 C14 80.84(17) . . . . ?
C8 C4 C6 C14 -158.17(13) . . . . ?
N1 C4 C6 C18 -150.39(13) . . . . ?
C8 C4 C6 C18 -29.41(15) . . . . ?
C12 C1 C8 O1 4.5(2) . . . . ?
C10 C1 C8 O1 -176.58(15) . . . . ?
C12 C1 C8 C16 -119.18(17) . . . . ?
C10 C1 C8 C16 59.7(2) . . . . ?
C12 C1 C8 C4 124.64(16) . . . . ?
C10 C1 C8 C4 -56.4(2) . . . . ?
N1 C4 C8 O1 47.37(17) . . . . ?
C6 C4 C8 O1 -75.15(15) . . . . ?
N1 C4 C8 C16 163.46(13) . . . . ?
C6 C4 C8 C16 40.94(15) . . . . ?
N1 C4 C8 C1 -73.15(17) . . . . ?
C6 C4 C8 C1 164.34(13) . . . . ?
C12 C1 C10 C17 -0.7(2) . . . . ?
C8 C1 C10 C17 -179.64(16) . . . . ?
C12 C1 C10 Cl1 179.45(13) . . . . ?
C8 C1 C10 Cl1 0.5(2) . . . . ?
C23 C3 C11 C2 -1.4(4) . . . . ?
C15 C2 C11 C3 0.8(3) . . . . ?
C22 C2 C11 C3 176.6(2) . . . . ?
C10 C1 C12 C25 0.2(3) . . . . ?
C8 C1 C12 C25 179.18(16) . . . . ?
C21 C13 C14 C24 0.2(3) . . . . ?
C21 C13 C14 C6 179.06(18) . . . . ?
C4 C6 C14 C24 52.8(2) . . . . ?
C18 C6 C14 C24 -68.5(2) . . . . ?
C4 C6 C14 C13 -125.96(17) . . . . ?
C18 C6 C14 C13 112.67(18) . . . . ?
C11 C2 C15 C5 0.5(3) . . . . ?
C22 C2 C15 C5 -175.93(17) . . . . ?
C11 C2 C15 C20 177.73(18) . . . . ?
C22 C2 C15 C20 1.2(2) . . . . ?
C23 C5 C15 C2 -1.3(3) . . . . ?
C23 C5 C15 C20 -177.9(2) . . . . ?
O1 C8 C16 C18 77.54(16) . . . . ?
C1 C8 C16 C18 -160.12(13) . . . . ?
C4 C8 C16 C18 -36.17(16) . . . . ?
C25 C7 C17 C10 0.6(3) . . . . ?
C1 C10 C17 C7 0.3(3) . . . . ?
Cl1 C10 C17 C7 -179.81(14) . . . . ?
C8 C16 C18 C22 143.88(14) . . . . ?
C8 C16 C18 C20 -100.11(16) . . . . ?
C8 C16 C18 C6 18.84(17) . . . . ?
C14 C6 C18 C22 9.3(2) . . . . ?
C4 C6 C18 C22 -117.22(15) . . . . ?
C14 C6 C18 C20 -104.37(17) . . . . ?
C4 C6 C18 C20 129.10(14) . . . . ?
C14 C6 C18 C16 133.14(15) . . . . ?
C4 C6 C18 C16 6.61(16) . . . . ?
C24 C9 C19 C21 0.7(4) . . . . ?
C2 C15 C20 O3 -172.47(18) . . . . ?
C5 C15 C20 O3 4.4(3) . . . . ?
C2 C15 C20 C18 6.43(19) . . . . ?
C5 C15 C20 C18 -176.73(19) . . . . ?
C22 C18 C20 O3 168.07(17) . . . . ?
C16 C18 C20 O3 46.5(2) . . . . ?
C6 C18 C20 O3 -70.8(2) . . . . ?
C22 C18 C20 C15 -10.88(17) . . . . ?
C16 C18 C20 C15 -132.46(15) . . . . ?
C6 C18 C20 C15 110.29(15) . . . . ?
C9 C19 C21 C13 -1.9(4) . . . . ?
C14 C13 C21 C19 1.5(3) . . . . ?
C15 C2 C22 O2 167.77(18) . . . . ?
C11 C2 C22 O2 -8.4(3) . . . . ?
C15 C2 C22 C18 -8.5(2) . . . . ?
C11 C2 C22 C18 175.41(19) . . . . ?
C20 C18 C22 O2 -164.69(17) . . . . ?
C16 C18 C22 O2 -42.0(2) . . . . ?
C6 C18 C22 O2 78.1(2) . . . . ?
C20 C18 C22 C2 11.57(17) . . . . ?
C16 C18 C22 C2 134.26(15) . . . . ?
C6 C18 C22 C2 -105.60(16) . . . . ?
C11 C3 C23 C5 0.6(4) . . . . ?
C15 C5 C23 C3 0.8(4) . . . . ?
C13 C14 C24 C9 -1.4(3) . . . . ?
C6 C14 C24 C9 179.74(17) . . . . ?
C19 C9 C24 C14 1.0(3) . . . . ?
C17 C7 C25 C12 -1.1(3) . . . . ?
C1 C12 C25 C7 0.7(3) . . . . ?
